data_8107503
loop_
_publ_author_name
'Yang, Sha'
'Men, Jing'
'Tang, Wenqiang'

_publ_section_title
;
 The crystal structure of
 (E)-N&#x2032;-(1-(4-fluorophenyl)propylidene)-2-hydroxybenzohydrazide,
 C16H15FN2O2
;
_journal_issue 3
_journal_name_full 'Zeitschrift f\"ur Kristallographie - New Crystal Structures'
_journal_page_first 589
_journal_page_last 591
_journal_paper_doi 10.1515/ncrs-2023-0113
_journal_volume 238
_journal_year 2023
_chemical_formula_moiety 'C16 H15 F N2 O2'
_chemical_formula_sum 'C16 H15 F N2 O2'
_chemical_formula_weight 286.30
_space_group_crystal_system monoclinic
_space_group_IT_number 14
_space_group_name_Hall '-P 2ybc'
_space_group_name_H-M_alt 'P 1 21/c 1'
_atom_sites_solution_hydrogens geom
_atom_sites_solution_primary dual
_cell_angle_alpha 90
_cell_angle_beta 90.011(7)
_cell_angle_gamma 90
_cell_formula_units_Z 4
_cell_length_a 9.2751(7)
_cell_length_b 13.1232(7)
_cell_length_c 11.7155(8)
_cell_measurement_reflns_used 4105
_cell_measurement_temperature 293(2)
_cell_measurement_theta_max 28.0390
_cell_measurement_theta_min 4.1170
_cell_volume 1426.00(16)
_computing_cell_refinement 'Bruker FRAMBO [1]'
_computing_data_collection 'Bruker FRAMBO [1]'
_computing_data_reduction 'Bruker SAINT [1]'
_computing_molecular_graphics 'Olex2 1.5 (Dolomanov et al., 2009) [4]'
_computing_publication_material 'Olex2 1.5 (Dolomanov et al., 2009) [4]'
_computing_structure_refinement 'SHELXL 2018/3 (Sheldrick, 2015) [3]'
_computing_structure_solution 'SHELXT 2018/2 (Sheldrick, 2018) [2]'
_diffrn_ambient_temperature 293(2)
_diffrn_detector 'CCD plate'
_diffrn_detector_area_resol_mean 8.0584
_diffrn_detector_type EosS2
_diffrn_measured_fraction_theta_full 0.998
_diffrn_measured_fraction_theta_max 0.859
_diffrn_measurement_device_type 'multiwire proportional'
_diffrn_measurement_method 'phi and omega scans'
_diffrn_radiation_monochromator graphite
_diffrn_radiation_source 'sealed tube'
_diffrn_radiation_type MoK\a
_diffrn_radiation_wavelength 0.71073
_diffrn_reflns_av_R_equivalents 0.0252
_diffrn_reflns_av_unetI/netI 0.0263
_diffrn_reflns_Laue_measured_fraction_full 0.998
_diffrn_reflns_Laue_measured_fraction_max 0.859
_diffrn_reflns_limit_h_max 8
_diffrn_reflns_limit_h_min -12
_diffrn_reflns_limit_k_max 17
_diffrn_reflns_limit_k_min -16
_diffrn_reflns_limit_l_max 15
_diffrn_reflns_limit_l_min -15
_diffrn_reflns_number 11714
_diffrn_reflns_point_group_measured_fraction_full 0.998
_diffrn_reflns_point_group_measured_fraction_max 0.859
_diffrn_reflns_theta_full 25.242
_diffrn_reflns_theta_max 29.401
_diffrn_reflns_theta_min 3.478
_exptl_absorpt_coefficient_mu 0.098
_exptl_absorpt_correction_type none
_exptl_crystal_colour yellow
_exptl_crystal_density_diffrn 1.334
_exptl_crystal_description block
_exptl_crystal_F_000 600
_exptl_crystal_size_max 0.46
_exptl_crystal_size_mid 0.43
_exptl_crystal_size_min 0.37
_refine_diff_density_max 0.250
_refine_diff_density_min -0.160
_refine_diff_density_rms 0.034
_refine_ls_extinction_coef 0.0078(14)
_refine_ls_extinction_expression Fc^*^=kFc[1+0.001xFc^2^\l^3^/sin(2\q)]^-1/4^
_refine_ls_extinction_method 'SHELXL-2018/3 (Sheldrick 2018)'
_refine_ls_goodness_of_fit_ref 1.031
_refine_ls_hydrogen_treatment constr
_refine_ls_matrix_type full
_refine_ls_number_parameters 193
_refine_ls_number_reflns 3392
_refine_ls_number_restraints 0
_refine_ls_restrained_S_all 1.031
_refine_ls_R_factor_all 0.0796
_refine_ls_R_factor_gt 0.0570
_refine_ls_shift/su_max 0.000
_refine_ls_shift/su_mean 0.000
_refine_ls_structure_factor_coef Fsqd
_refine_ls_weighting_details 'w=1/[\s^2^(Fo^2^)+(0.0535P)^2^+0.4921P] where P=(Fo^2^+2Fc^2^)/3'
_refine_ls_weighting_scheme calc
_refine_ls_wR_factor_gt 0.1332
_refine_ls_wR_factor_ref 0.1462
_reflns_Friedel_coverage 0.000
_reflns_Friedel_fraction_full .
_reflns_Friedel_fraction_max .
_reflns_number_gt 2448
_reflns_number_total 3392
_reflns_threshold_expression 'I > 2\s(I)'
_cod_data_source_file suppl_j_ncrs-2023-0113_suppl_001.cif
_cod_data_source_block twq2
_cod_database_code 8107503
_shelx_space_group_comment
;
The symmetry employed for this shelxl refinement is uniquely defined
by the following loop, which should always be used as a source of
symmetry information in preference to the above space-group names.
They are only intended as comments.
;
_olex2_refinement_description
;
1. Fixed Uiso
 At 1.2 times of:
  All C(H) groups, All C(H,H) groups, All N(H) groups
 At 1.5 times of:
  All C(H,H,H) groups, All O(H) groups
2.a Secondary CH2 refined with riding coordinates:
 C8(H8A,H8B)
2.b Aromatic/amide H refined with riding coordinates:
 C2(H2), C3(H3), C5(H5), C6(H6), C12(H12), C13(H13), C14(H14), C15(H15), N1(H1)
2.c Idealised Me refined as rotating group:
 C9(H9A,H9B,H9C)
2.d Idealised tetrahedral OH refined as rotating group:
 O2(H2A)
;
_olex2_submission_special_instructions 'No special instructions were received'

loop_
_space_group_symop_operation_xyz
'x, y, z'
'-x, y+1/2, -z+1/2'
'-x, -y, -z'
'x, -y-1/2, z-1/2'

loop_
_atom_site_label
_atom_site_type_symbol
_atom_site_fract_x
_atom_site_fract_y
_atom_site_fract_z
_atom_site_U_iso_or_equiv
_atom_site_adp_type
_atom_site_occupancy
_atom_site_site_symmetry_order
_atom_site_calc_flag
_atom_site_refinement_flags_posn
_atom_site_refinement_flags_adp
_atom_site_refinement_flags_occupancy
_atom_site_disorder_assembly
_atom_site_disorder_group
C1 C 1.0138(3) 0.47461(19) 0.74180(18) 0.0621(6) Uani 1 1 d . . . . .
C2 C 0.8893(3) 0.43123(16) 0.70312(18) 0.0641(6) Uani 1 1 d . . . . .
H2 H 0.860663 0.367323 0.728896 0.077 Uiso 1 1 calc R U . . .
C3 C 0.8067(2) 0.48401(15) 0.62506(17) 0.0547(5) Uani 1 1 d . . . . .
H3 H 0.722544 0.454800 0.596918 0.066 Uiso 1 1 calc R U . . .
C4 C 0.84766(19) 0.58012(13) 0.58804(15) 0.0447(4) Uani 1 1 d . . . . .
C5 C 0.9741(2) 0.62134(16) 0.63075(17) 0.0580(5) Uani 1 1 d . . . . .
H5 H 1.002600 0.686048 0.607547 0.070 Uiso 1 1 calc R U . . .
C6 C 1.0590(2) 0.56774(18) 0.70754(19) 0.0660(6) Uani 1 1 d . . . . .
H6 H 1.144805 0.595135 0.734801 0.079 Uiso 1 1 calc R U . . .
C7 C 0.7588(2) 0.63509(13) 0.50206(15) 0.0441(4) Uani 1 1 d . . . . .
C8 C 0.7567(2) 0.75048(14) 0.50179(16) 0.0526(5) Uani 1 1 d . . . . .
H8A H 0.658952 0.773642 0.488052 0.063 Uiso 1 1 calc R U . . .
H8B H 0.785808 0.774961 0.576452 0.063 Uiso 1 1 calc R U . . .
C9 C 0.8548(3) 0.79586(18) 0.4128(2) 0.0767(7) Uani 1 1 d . . . . .
H9A H 0.825323 0.773114 0.338454 0.115 Uiso 1 1 calc R U . . .
H9B H 0.952155 0.774540 0.426907 0.115 Uiso 1 1 calc R U . . .
H9C H 0.849287 0.868846 0.416217 0.115 Uiso 1 1 calc R U . . .
C10 C 0.54761(19) 0.57292(12) 0.26588(15) 0.0427(4) Uani 1 1 d . . . . .
C11 C 0.46200(18) 0.62964(12) 0.17896(14) 0.0398(4) Uani 1 1 d . . . . .
C12 C 0.3931(2) 0.57202(14) 0.09568(17) 0.0538(5) Uani 1 1 d . . . . .
H12 H 0.402777 0.501499 0.097119 0.065 Uiso 1 1 calc R U . . .
C13 C 0.3110(2) 0.61596(17) 0.01124(18) 0.0648(6) Uani 1 1 d . . . . .
H13 H 0.265243 0.575751 -0.043187 0.078 Uiso 1 1 calc R U . . .
C14 C 0.2975(2) 0.72066(16) 0.00852(17) 0.0608(6) Uani 1 1 d . . . . .
H14 H 0.242352 0.751136 -0.048322 0.073 Uiso 1 1 calc R U . . .
C15 C 0.3643(2) 0.78005(14) 0.08844(16) 0.0521(5) Uani 1 1 d . . . . .
H15 H 0.354330 0.850520 0.085530 0.063 Uiso 1 1 calc R U . . .
C16 C 0.44699(18) 0.73583(12) 0.17398(15) 0.0422(4) Uani 1 1 d . . . . .
F1 F 1.09534(17) 0.42254(12) 0.81874(13) 0.0963(5) Uani 1 1 d . . . . .
N1 N 0.60765(16) 0.62681(10) 0.35036(12) 0.0454(4) Uani 1 1 d . . . . .
H1 H 0.595414 0.691702 0.353578 0.055 Uiso 1 1 calc R U . . .
N2 N 0.68935(16) 0.57799(10) 0.43243(12) 0.0444(4) Uani 1 1 d . . . . .
O1 O 0.56368(17) 0.48054(9) 0.25904(13) 0.0685(5) Uani 1 1 d . . . . .
O2 O 0.51725(17) 0.79355(9) 0.25231(12) 0.0629(4) Uani 1 1 d . . . . .
H2A H 0.493628 0.853386 0.244749 0.094 Uiso 1 1 calc R U . . .

loop_
_atom_site_aniso_label
_atom_site_aniso_U_11
_atom_site_aniso_U_22
_atom_site_aniso_U_33
_atom_site_aniso_U_23
_atom_site_aniso_U_13
_atom_site_aniso_U_12
C1 0.0640(13) 0.0747(14) 0.0476(11) 0.0094(10) -0.0080(10) 0.0204(11)
C2 0.0780(15) 0.0555(12) 0.0587(12) 0.0144(10) -0.0082(11) 0.0052(11)
C3 0.0593(12) 0.0520(11) 0.0527(11) 0.0050(9) -0.0100(9) -0.0020(9)
C4 0.0461(10) 0.0470(10) 0.0409(9) -0.0020(8) -0.0035(8) 0.0037(8)
C5 0.0567(12) 0.0614(12) 0.0560(11) 0.0073(10) -0.0104(10) -0.0056(9)
C6 0.0522(12) 0.0847(16) 0.0612(13) 0.0043(12) -0.0142(10) -0.0002(11)
C7 0.0469(10) 0.0394(9) 0.0459(10) 0.0005(7) -0.0031(8) 0.0000(7)
C8 0.0578(12) 0.0449(10) 0.0553(11) -0.0053(8) -0.0096(9) -0.0008(9)
C9 0.0756(16) 0.0668(14) 0.0876(17) 0.0154(13) -0.0048(13) -0.0128(12)
C10 0.0479(10) 0.0271(8) 0.0530(10) -0.0014(7) -0.0074(8) -0.0009(7)
C11 0.0425(9) 0.0325(8) 0.0444(9) -0.0024(7) -0.0044(7) 0.0016(7)
C12 0.0638(12) 0.0391(9) 0.0585(12) -0.0084(8) -0.0145(10) 0.0018(8)
C13 0.0771(15) 0.0608(13) 0.0564(12) -0.0123(10) -0.0256(11) 0.0022(11)
C14 0.0655(13) 0.0622(13) 0.0547(11) 0.0029(10) -0.0189(10) 0.0138(10)
C15 0.0596(12) 0.0404(9) 0.0563(11) 0.0024(8) -0.0107(9) 0.0092(8)
C16 0.0451(9) 0.0338(8) 0.0477(10) -0.0008(7) -0.0050(8) 0.0029(7)
F1 0.0964(11) 0.1076(12) 0.0849(10) 0.0296(9) -0.0325(8) 0.0243(9)
N1 0.0581(9) 0.0268(7) 0.0514(9) -0.0016(6) -0.0158(7) 0.0043(6)
N2 0.0514(9) 0.0355(7) 0.0462(8) 0.0029(6) -0.0111(7) 0.0040(6)
O1 0.0959(11) 0.0261(6) 0.0834(10) -0.0013(6) -0.0375(9) 0.0006(6)
O2 0.0879(10) 0.0269(6) 0.0740(9) -0.0038(6) -0.0368(8) 0.0067(6)

loop_
_atom_type_symbol
_atom_type_description
_atom_type_scat_dispersion_real
_atom_type_scat_dispersion_imag
_atom_type_scat_source
C C 0.0033 0.0016 'International Tables Vol C Tables 4.2.6.8 and 6.1.1.4'
H H 0.0000 0.0000 'International Tables Vol C Tables 4.2.6.8 and 6.1.1.4'
F F 0.0171 0.0103 'International Tables Vol C Tables 4.2.6.8 and 6.1.1.4'
N N 0.0061 0.0033 'International Tables Vol C Tables 4.2.6.8 and 6.1.1.4'
O O 0.0106 0.0060 'International Tables Vol C Tables 4.2.6.8 and 6.1.1.4'

loop_
_geom_angle_atom_site_label_1
_geom_angle_atom_site_label_2
_geom_angle_atom_site_label_3
_geom_angle
_geom_angle_site_symmetry_1
_geom_angle_site_symmetry_3
C6 C1 C2 122.71(19) . .
C6 C1 F1 118.6(2) . .
F1 C1 C2 118.7(2) . .
C1 C2 H2 120.6 . .
C1 C2 C3 118.7(2) . .
C3 C2 H2 120.6 . .
C2 C3 H3 119.6 . .
C2 C3 C4 120.80(19) . .
C4 C3 H3 119.6 . .
C3 C4 C7 120.08(16) . .
C5 C4 C3 118.31(17) . .
C5 C4 C7 121.59(17) . .
C4 C5 H5 119.4 . .
C4 C5 C6 121.1(2) . .
C6 C5 H5 119.4 . .
C1 C6 C5 118.3(2) . .
C1 C6 H6 120.8 . .
C5 C6 H6 120.8 . .
C4 C7 C8 119.57(15) . .
N2 C7 C4 115.20(15) . .
N2 C7 C8 125.24(16) . .
C7 C8 H8A 109.0 . .
C7 C8 H8B 109.0 . .
H8A C8 H8B 107.8 . .
C9 C8 C7 112.89(17) . .
C9 C8 H8A 109.0 . .
C9 C8 H8B 109.0 . .
C8 C9 H9A 109.5 . .
C8 C9 H9B 109.5 . .
C8 C9 H9C 109.5 . .
H9A C9 H9B 109.5 . .
H9A C9 H9C 109.5 . .
H9B C9 H9C 109.5 . .
N1 C10 C11 117.59(14) . .
O1 C10 C11 120.99(15) . .
O1 C10 N1 121.42(16) . .
C12 C11 C10 116.92(14) . .
C12 C11 C16 117.77(15) . .
C16 C11 C10 125.30(15) . .
C11 C12 H12 118.9 . .
C13 C12 C11 122.10(17) . .
C13 C12 H12 118.9 . .
C12 C13 H13 120.5 . .
C12 C13 C14 118.97(18) . .
C14 C13 H13 120.5 . .
C13 C14 H14 119.6 . .
C15 C14 C13 120.72(18) . .
C15 C14 H14 119.6 . .
C14 C15 H15 119.8 . .
C14 C15 C16 120.41(17) . .
C16 C15 H15 119.8 . .
C15 C16 C11 120.02(16) . .
O2 C16 C11 118.64(14) . .
O2 C16 C15 121.33(15) . .
C10 N1 H1 120.1 . .
C10 N1 N2 119.86(13) . .
N2 N1 H1 120.1 . .
C7 N2 N1 116.58(14) . .
C16 O2 H2A 109.5 . .

loop_
_geom_bond_atom_site_label_1
_geom_bond_atom_site_label_2
_geom_bond_distance
_geom_bond_site_symmetry_2
C1 C2 1.365(3) .
C1 C6 1.353(3) .
C1 F1 1.361(2) .
C2 H2 0.9300 .
C2 C3 1.379(3) .
C3 H3 0.9300 .
C3 C4 1.387(3) .
C4 C5 1.385(3) .
C4 C7 1.488(2) .
C5 H5 0.9300 .
C5 C6 1.387(3) .
C6 H6 0.9300 .
C7 C8 1.514(2) .
C7 N2 1.282(2) .
C8 H8A 0.9700 .
C8 H8B 0.9700 .
C8 C9 1.506(3) .
C9 H9A 0.9600 .
C9 H9B 0.9600 .
C9 H9C 0.9600 .
C10 C11 1.490(2) .
C10 N1 1.338(2) .
C10 O1 1.2240(19) .
C11 C12 1.390(2) .
C11 C16 1.402(2) .
C12 H12 0.9300 .
C12 C13 1.375(3) .
C13 H13 0.9300 .
C13 C14 1.380(3) .
C14 H14 0.9300 .
C14 C15 1.367(3) .
C15 H15 0.9300 .
C15 C16 1.389(2) .
C16 O2 1.357(2) .
N1 H1 0.8600 .
N1 N2 1.3817(18) .
O2 H2A 0.8200 .

loop_
_geom_torsion_atom_site_label_1
_geom_torsion_atom_site_label_2
_geom_torsion_atom_site_label_3
_geom_torsion_atom_site_label_4
_geom_torsion
_geom_torsion_site_symmetry_1
_geom_torsion_site_symmetry_2
_geom_torsion_site_symmetry_3
_geom_torsion_site_symmetry_4
C1 C2 C3 C4 -1.2(3) . . . .
C2 C1 C6 C5 0.6(4) . . . .
C2 C3 C4 C5 0.5(3) . . . .
C2 C3 C4 C7 178.78(18) . . . .
C3 C4 C5 C6 0.8(3) . . . .
C3 C4 C7 C8 151.14(18) . . . .
C3 C4 C7 N2 -29.1(2) . . . .
C4 C5 C6 C1 -1.3(3) . . . .
C4 C7 C8 C9 99.7(2) . . . .
C4 C7 N2 N1 -179.00(14) . . . .
C5 C4 C7 C8 -30.7(3) . . . .
C5 C4 C7 N2 149.06(19) . . . .
C6 C1 C2 C3 0.6(4) . . . .
C7 C4 C5 C6 -177.47(19) . . . .
C8 C7 N2 N1 0.7(3) . . . .
C10 C11 C12 C13 179.92(19) . . . .
C10 C11 C16 C15 179.85(17) . . . .
C10 C11 C16 O2 1.4(3) . . . .
C10 N1 N2 C7 171.24(16) . . . .
C11 C10 N1 N2 -179.31(15) . . . .
C11 C12 C13 C14 0.5(3) . . . .
C12 C11 C16 C15 0.6(3) . . . .
C12 C11 C16 O2 -177.90(17) . . . .
C12 C13 C14 C15 -0.1(3) . . . .
C13 C14 C15 C16 0.0(3) . . . .
C14 C15 C16 C11 -0.2(3) . . . .
C14 C15 C16 O2 178.24(18) . . . .
C16 C11 C12 C13 -0.8(3) . . . .
F1 C1 C2 C3 -179.95(19) . . . .
F1 C1 C6 C5 -178.81(19) . . . .
N1 C10 C11 C12 -176.22(17) . . . .
N1 C10 C11 C16 4.5(3) . . . .
N2 C7 C8 C9 -80.0(2) . . . .
O1 C10 C11 C12 4.7(3) . . . .
O1 C10 C11 C16 -174.55(19) . . . .
O1 C10 N1 N2 -0.2(3) . . . .
